data_2221030
loop_
_publ_author_name
'Hong, Zhe'

_publ_section_title
;
 Bis[4-chloro-2-(iminomethyl)phenolato]nickel(II)
;
_journal_coeditor_code CI2768
_journal_issue 3
_journal_name_full 'Acta Crystallographica Section E'
_journal_page_first m273
_journal_paper_doi 10.1107/S1600536809004279
_journal_volume 65
_journal_year 2009
_chemical_formula_iupac '[Ni (C7 H5 Cl N O)2]'
_chemical_formula_moiety 'C14 H10 Cl2 N2 Ni O2'
_chemical_formula_sum 'C14 H10 Cl2 N2 Ni O2'
_chemical_formula_weight 367.85
_chemical_name_systematic
;
Bis[4-chloro-2-(iminomethyl)phenolato]nickel(II)
;
_space_group_IT_number 14
_symmetry_cell_setting monoclinic
_symmetry_space_group_name_Hall '-P 2ybc'
_symmetry_space_group_name_H-M 'P 1 21/c 1'
_atom_sites_solution_hydrogens geom
_atom_sites_solution_primary direct
_atom_sites_solution_secondary difmap
_audit_creation_method SHELXL-97
_cell_angle_alpha 90.00
_cell_angle_beta 93.864(18)
_cell_angle_gamma 90.00
_cell_formula_units_Z 2
_cell_length_a 15.775(6)
_cell_length_b 5.685(2)
_cell_length_c 7.894(3)
_cell_measurement_reflns_used 1954
_cell_measurement_temperature 298(2)
_cell_measurement_theta_max 27.6
_cell_measurement_theta_min 2.8
_cell_volume 706.3(5)
_computing_cell_refinement 'SAINT (Bruker, 2002)'
_computing_data_collection 'SMART (Bruker, 2002)'
_computing_data_reduction SAINT
_computing_molecular_graphics 'SHELXTL (Sheldrick, 2008)'
_computing_publication_material SHELXTL
_computing_structure_refinement 'SHELXL97 (Sheldrick, 2008)'
_computing_structure_solution 'SHELXS97 (Sheldrick, 2008)'
_diffrn_ambient_temperature 298(2)
_diffrn_measured_fraction_theta_full 0.995
_diffrn_measured_fraction_theta_max 0.995
_diffrn_measurement_device_type 'Bruker SMART CCD area-detector'
_diffrn_measurement_method '\w scans'
_diffrn_radiation_monochromator graphite
_diffrn_radiation_source 'fine-focus sealed tube'
_diffrn_radiation_type MoK\a
_diffrn_radiation_wavelength 0.71073
_diffrn_reflns_av_R_equivalents 0.0291
_diffrn_reflns_av_sigmaI/netI 0.0276
_diffrn_reflns_limit_h_max 18
_diffrn_reflns_limit_h_min -20
_diffrn_reflns_limit_k_max 7
_diffrn_reflns_limit_k_min -7
_diffrn_reflns_limit_l_max 9
_diffrn_reflns_limit_l_min -10
_diffrn_reflns_number 4102
_diffrn_reflns_theta_full 26.99
_diffrn_reflns_theta_max 26.99
_diffrn_reflns_theta_min 2.59
_diffrn_standards_number 0
_exptl_absorpt_coefficient_mu 1.755
_exptl_absorpt_correction_T_max 0.7546
_exptl_absorpt_correction_T_min 0.7430
_exptl_absorpt_correction_type multi-scan
_exptl_absorpt_process_details '(SADABS; Sheldrick, 1996)'
_exptl_crystal_colour brown
_exptl_crystal_density_diffrn 1.730
_exptl_crystal_density_method 'not measured'
_exptl_crystal_description Block
_exptl_crystal_F_000 372
_exptl_crystal_size_max 0.18
_exptl_crystal_size_mid 0.17
_exptl_crystal_size_min 0.17
_refine_diff_density_max 0.453
_refine_diff_density_min -0.298
_refine_ls_extinction_method none
_refine_ls_goodness_of_fit_ref 1.044
_refine_ls_hydrogen_treatment mixed
_refine_ls_matrix_type full
_refine_ls_number_parameters 100
_refine_ls_number_reflns 1532
_refine_ls_number_restraints 1
_refine_ls_restrained_S_all 1.043
_refine_ls_R_factor_all 0.0371
_refine_ls_R_factor_gt 0.0295
_refine_ls_shift/su_max 0.001
_refine_ls_shift/su_mean <0.001
_refine_ls_structure_factor_coef Fsqd
_refine_ls_weighting_details 'calc w=1/[\s^2^(Fo^2^)+(0.0495P)^2^+0.0905P] where P=(Fo^2^+2Fc^2^)/3'
_refine_ls_weighting_scheme calc
_refine_ls_wR_factor_gt 0.0791
_refine_ls_wR_factor_ref 0.0837
_reflns_number_gt 1296
_reflns_number_total 1532
_reflns_threshold_expression I>2\s(I)
_cod_data_source_file ci2768.cif
_cod_data_source_block I
_cod_depositor_comments
;
The following automatic conversions were performed:
'_symmetry_cell_setting' value 'Monoclinic' changed to 'monoclinic'
according to '/home/saulius/struct/CIF-dictionaries/cif_core.dic'
dictionary named 'cif_core.dic' version 2.4.1 from 2010-06-29.

Automatic conversion script
Id: cif_fix_enum 1527 2010-12-29 10:47:43Z saulius 

The following automatic conversions were performed:

'_symmetry_cell_setting' value 'Monoclinic' changed to 'monoclinic'
according to /home/saulius/struct/CIF-dictionaries/cif_core.dic
dictionary named 'cif_core.dic' version 2.4.1 from 2010-06-29.

Automatic conversion script
Id: cif_fix_values 1715 2011-07-08 13:25:40Z adriana 
;
_cod_original_sg_symbol_H-M 'P 21/c'
_cod_database_code 2221030
_cod_database_fobs_code 2221030

loop_
_symmetry_equiv_pos_as_xyz
'x, y, z'
'-x, y+1/2, -z+1/2'
'-x, -y, -z'
'x, -y-1/2, z-1/2'

loop_
_atom_site_type_symbol
_atom_site_label
_atom_site_fract_x
_atom_site_fract_y
_atom_site_fract_z
_atom_site_U_iso_or_equiv
_atom_site_adp_type
_atom_site_calc_flag
_atom_site_refinement_flags
_atom_site_occupancy
_atom_site_disorder_assembly
_atom_site_disorder_group
Ni Ni1 0.5000 0.5000 0.0000 0.03469(15) Uani d S 1 . .
Cl Cl1 0.06466(4) 0.34882(15) 0.19374(11) 0.0778(3) Uani d . 1 . .
N N1 0.45858(11) 0.2416(3) 0.1094(2) 0.0421(4) Uani d D 1 . .
O O1 0.39683(9) 0.6527(2) -0.01584(18) 0.0411(3) Uani d . 1 . .
C C1 0.31247(13) 0.3565(3) 0.1140(3) 0.0374(4) Uani d . 1 . .
C C2 0.32363(13) 0.5745(4) 0.0315(3) 0.0369(4) Uani d . 1 . .
C C3 0.25045(14) 0.7137(4) -0.0045(3) 0.0445(5) Uani d . 1 . .
H H3 0.2554 0.8554 -0.0619 0.053 Uiso calc R 1 . .
C C4 0.17234(15) 0.6450(4) 0.0433(3) 0.0501(6) Uani d . 1 . .
H H4 0.1252 0.7403 0.0189 0.060 Uiso calc R 1 . .
C C5 0.16322(14) 0.4331(5) 0.1283(3) 0.0493(6) Uani d . 1 . .
C C6 0.23191(14) 0.2906(4) 0.1628(3) 0.0439(5) Uani d . 1 . .
H H6 0.2252 0.1487 0.2190 0.053 Uiso calc R 1 . .
C C7 0.38261(14) 0.1990(4) 0.1480(3) 0.0412(5) Uani d . 1 . .
H H7 0.3722 0.0571 0.2015 0.049 Uiso calc R 1 . .
H H1 0.4993(14) 0.133(4) 0.131(4) 0.080 Uiso d D 1 . .

loop_
_atom_site_aniso_label
_atom_site_aniso_U_11
_atom_site_aniso_U_22
_atom_site_aniso_U_33
_atom_site_aniso_U_12
_atom_site_aniso_U_13
_atom_site_aniso_U_23
Ni1 0.0430(2) 0.0274(2) 0.0335(2) 0.00107(14) 0.00128(15) 0.00308(13)
Cl1 0.0488(4) 0.0872(6) 0.0994(6) -0.0016(3) 0.0197(3) 0.0169(4)
N1 0.0470(10) 0.0325(9) 0.0465(10) 0.0054(7) 0.0023(8) 0.0076(7)
O1 0.0437(8) 0.0314(7) 0.0483(9) 0.0025(6) 0.0049(6) 0.0063(6)
C1 0.0467(11) 0.0305(10) 0.0348(10) -0.0012(8) 0.0020(8) -0.0010(8)
C2 0.0447(11) 0.0312(9) 0.0345(10) 0.0018(8) 0.0017(8) -0.0021(8)
C3 0.0510(12) 0.0351(11) 0.0469(13) 0.0042(9) 0.0004(10) 0.0025(9)
C4 0.0470(12) 0.0463(14) 0.0565(14) 0.0086(10) -0.0006(10) -0.0021(10)
C5 0.0454(13) 0.0497(13) 0.0530(14) -0.0026(10) 0.0052(10) -0.0009(11)
C6 0.0517(12) 0.0379(11) 0.0424(12) -0.0045(10) 0.0060(9) 0.0008(9)
C7 0.0513(12) 0.0316(10) 0.0406(11) -0.0007(9) 0.0037(9) 0.0066(8)

loop_
_atom_type_symbol
_atom_type_description
_atom_type_scat_dispersion_real
_atom_type_scat_dispersion_imag
_atom_type_scat_source
C C 0.0033 0.0016 'International Tables Vol C Tables 4.2.6.8 and 6.1.1.4'
H H 0.0000 0.0000 'International Tables Vol C Tables 4.2.6.8 and 6.1.1.4'
O O 0.0106 0.0060 'International Tables Vol C Tables 4.2.6.8 and 6.1.1.4'
N N 0.0061 0.0033 'International Tables Vol C Tables 4.2.6.8 and 6.1.1.4'
Cl Cl 0.1484 0.1585 'International Tables Vol C Tables 4.2.6.8 and 6.1.1.4'
Ni Ni 0.3393 1.1124 'International Tables Vol C Tables 4.2.6.8 and 6.1.1.4'

loop_
_geom_angle_atom_site_label_1
_geom_angle_atom_site_label_2
_geom_angle_atom_site_label_3
_geom_angle_site_symmetry_1
_geom_angle_site_symmetry_3
_geom_angle
_geom_angle_publ_flag
O1 Ni1 O1 3_665 . 180.00(4) ?
O1 Ni1 N1 3_665 3_665 93.89(7) ?
O1 Ni1 N1 . 3_665 86.11(7) ?
O1 Ni1 N1 3_665 . 86.11(7) ?
O1 Ni1 N1 . . 93.89(7) ?
N1 Ni1 N1 3_665 . 180.00(10) ?
C7 N1 Ni1 . . 128.97(15) ?
C7 N1 H1 . . 120(2) ?
Ni1 N1 H1 . . 111(2) ?
C2 O1 Ni1 . . 127.63(13) ?
C6 C1 C2 . . 120.15(18) ?
C6 C1 C7 . . 118.94(19) ?
C2 C1 C7 . . 120.91(19) ?
O1 C2 C3 . . 118.37(19) ?
O1 C2 C1 . . 124.41(18) ?
C3 C2 C1 . . 117.21(19) ?
C4 C3 C2 . . 121.5(2) ?
C4 C3 H3 . . 119.2 ?
C2 C3 H3 . . 119.2 ?
C3 C4 C5 . . 120.3(2) ?
C3 C4 H4 . . 119.9 ?
C5 C4 H4 . . 119.9 ?
C6 C5 C4 . . 120.2(2) ?
C6 C5 Cl1 . . 119.4(2) ?
C4 C5 Cl1 . . 120.37(19) ?
C5 C6 C1 . . 120.6(2) ?
C5 C6 H6 . . 119.7 ?
C1 C6 H6 . . 119.7 ?
N1 C7 C1 . . 124.10(19) ?
N1 C7 H7 . . 118.0 ?
C1 C7 H7 . . 118.0 ?

loop_
_geom_bond_atom_site_label_1
_geom_bond_atom_site_label_2
_geom_bond_site_symmetry_2
_geom_bond_distance
_geom_bond_publ_flag
Ni1 O1 3_665 1.8414(15) ?
Ni1 O1 . 1.8414(15) ?
Ni1 N1 3_665 1.8455(18) ?
Ni1 N1 . 1.8455(18) ?
Cl1 C5 . 1.738(2) ?
N1 C7 . 1.280(3) ?
N1 H1 . 0.897(10) ?
O1 C2 . 1.315(2) ?
C1 C6 . 1.403(3) ?
C1 C2 . 1.417(3) ?
C1 C7 . 1.434(3) ?
C2 C3 . 1.412(3) ?
C3 C4 . 1.370(3) ?
C3 H3 . 0.93 ?
C4 C5 . 1.391(4) ?
C4 H4 . 0.93 ?
C5 C6 . 1.365(3) ?
C6 H6 . 0.93 ?
C7 H7 . 0.93 ?

loop_
_geom_hbond_atom_site_label_D
_geom_hbond_atom_site_label_H
_geom_hbond_atom_site_label_A
_geom_hbond_site_symmetry_A
_geom_hbond_distance_DH
_geom_hbond_distance_HA
_geom_hbond_distance_DA
_geom_hbond_angle_DHA
C7 H7 O1 4_566 0.93 2.54 3.318(3) 142
